data_7032641
loop_
_publ_author_name
'Perlepe, Panagiota S.'
'Athanasopoulou, Angeliki A.'
'Alexopoulou, Konstantina I.'
'Raptopoulou, Catherine P.'
'Psycharis, Vassilis'
'Escuer, Albert'
'Perlepes, Spyros P.'
'Stamatatos, Theocharis C.'

_publ_section_title
;
 Structural and magnetic variations in tetranuclear Ni(II) clusters: the
 effect of the reaction solvent and ligand substitution on product
 identity.
;
_journal_issue 44
_journal_name_full 'Dalton transactions (Cambridge, England : 2003)'
_journal_page_first 16605
_journal_page_last 16609
_journal_paper_doi 10.1039/c4dt02434f
_journal_volume 43
_journal_year 2014
_chemical_formula_sum 'C68 H72 N8 Ni4 O12'
_chemical_formula_weight 1428.18
_chemical_name_systematic
; 
 ? 
;
_space_group_IT_number 2
_symmetry_cell_setting triclinic
_symmetry_space_group_name_Hall '-P 1'
_symmetry_space_group_name_H-M 'P -1'
_atom_sites_solution_hydrogens geom
_atom_sites_solution_primary direct
_atom_sites_solution_secondary difmap
_audit_creation_method SHELXL-97
_cell_angle_alpha 63.7240(10)
_cell_angle_beta 82.2820(10)
_cell_angle_gamma 81.8030(10)
_cell_formula_units_Z 1
_cell_length_a 11.3987(2)
_cell_length_b 11.9871(2)
_cell_length_c 12.9916(2)
_cell_measurement_reflns_used 18186
_cell_measurement_temperature 160(2)
_cell_measurement_theta_max 71.83
_cell_measurement_theta_min 6.73
_cell_volume 1570.38(5)
_computing_cell_refinement 'CrystalClear, Rigaku MSC, 2005'
_computing_data_collection 'CrystalClear, Rigaku MSC, 2005'
_computing_data_reduction 'CrystalClear, Rigaku MSC, 2005'
_computing_structure_refinement 'SHELXL-97 (Sheldrick, 1997)'
_computing_structure_solution 'SHELXS-97 (Sheldrick, 1990)'
_diffrn_ambient_temperature 160(2)
_diffrn_measured_fraction_theta_full 0.945
_diffrn_measured_fraction_theta_max 0.945
_diffrn_measurement_device_type 'Rigaku R-AXIS SPIDER IPDS'
_diffrn_measurement_method '\q scans'
_diffrn_radiation_monochromator graphite
_diffrn_radiation_source 'fine-focus sealed tube'
_diffrn_radiation_type CuK\a
_diffrn_radiation_wavelength 1.54178
_diffrn_reflns_av_R_equivalents 0.0381
_diffrn_reflns_av_sigmaI/netI 0.0443
_diffrn_reflns_limit_h_max 13
_diffrn_reflns_limit_h_min -13
_diffrn_reflns_limit_k_max 14
_diffrn_reflns_limit_k_min -14
_diffrn_reflns_limit_l_max 15
_diffrn_reflns_limit_l_min -14
_diffrn_reflns_number 21294
_diffrn_reflns_theta_full 65.00
_diffrn_reflns_theta_max 65.00
_diffrn_reflns_theta_min 6.73
_exptl_absorpt_coefficient_mu 1.925
_exptl_absorpt_correction_T_max 1.000
_exptl_absorpt_correction_T_min 0.817
_exptl_absorpt_correction_type empirical
_exptl_absorpt_process_details 'CrystalClear, Rigaku MSC, 2005'
_exptl_crystal_colour red-brown
_exptl_crystal_density_diffrn 1.510
_exptl_crystal_density_method 'not measured'
_exptl_crystal_description parallelepiped
_exptl_crystal_F_000 744
_exptl_crystal_size_max 0.22
_exptl_crystal_size_mid 0.11
_exptl_crystal_size_min 0.05
_refine_diff_density_max 0.570
_refine_diff_density_min -0.457
_refine_diff_density_rms 0.069
_refine_ls_extinction_method none
_refine_ls_goodness_of_fit_ref 1.090
_refine_ls_hydrogen_treatment refall
_refine_ls_matrix_type full
_refine_ls_number_parameters 491
_refine_ls_number_reflns 5057
_refine_ls_number_restraints 0
_refine_ls_restrained_S_all 1.090
_refine_ls_R_factor_all 0.0542
_refine_ls_R_factor_gt 0.0412
_refine_ls_shift/su_max 0.002
_refine_ls_shift/su_mean 0.000
_refine_ls_structure_factor_coef Fsqd
_refine_ls_weighting_details 'calc w=1/[\s^2^(Fo^2^)+(0.0583P)^2^+0.5879P] where P=(Fo^2^+2Fc^2^)/3'
_refine_ls_weighting_scheme calc
_refine_ls_wR_factor_gt 0.1035
_refine_ls_wR_factor_ref 0.1146
_reflns_number_gt 4022
_reflns_number_total 5057
_reflns_threshold_expression >2sigma(I)
_cod_data_source_file c4dt02434f2.cif
_cod_data_source_block shelxl
_cod_depositor_comments 'Adding full bibliography for 7032640--7032642.cif.'
_cod_original_sg_symbol_H-M P-1
_cod_database_code 7032641

loop_
_symmetry_equiv_pos_as_xyz
'x, y, z'
'-x, -y, -z'

loop_
_atom_site_label
_atom_site_type_symbol
_atom_site_fract_x
_atom_site_fract_y
_atom_site_fract_z
_atom_site_U_iso_or_equiv
_atom_site_adp_type
_atom_site_occupancy
_atom_site_symmetry_multiplicity
_atom_site_calc_flag
_atom_site_refinement_flags
Ni1 Ni 0.45513(4) 0.90416(4) 0.22591(4) 0.02322(16) Uani 1 1 d .
Ni2 Ni 0.42440(4) 0.90083(4) -0.00668(4) 0.02190(16) Uani 1 1 d .
N1 N 0.26157(19) 0.8455(2) 0.0332(2) 0.0253(6) Uani 1 1 d .
O1 O 0.44653(15) 0.78115(17) 0.16017(17) 0.0254(5) Uani 1 1 d .
O2 O 0.38197(15) 1.03595(17) -0.15995(17) 0.0244(5) Uani 1 1 d .
O3 O 0.40913(14) 1.03321(16) 0.06322(17) 0.0217(5) Uani 1 1 d .
C1 C 0.3541(2) 0.7081(3) 0.2043(3) 0.0250(7) Uani 1 1 d .
C2 C 0.3537(3) 0.6080(3) 0.3121(3) 0.0297(8) Uani 1 1 d .
C3 C 0.2611(3) 0.5327(3) 0.3530(3) 0.0344(8) Uani 1 1 d .
C4 C 0.1654(3) 0.5550(3) 0.2874(3) 0.0345(8) Uani 1 1 d .
C5 C 0.0659(3) 0.4705(3) 0.3314(3) 0.0502(10) Uani 1 1 d .
H5A H 0.0992 0.3838 0.3532 0.055 Uiso 1 1 calc R
H5B H 0.0117 0.4951 0.2709 0.055 Uiso 1 1 calc R
H5C H 0.0222 0.4778 0.3988 0.055 Uiso 1 1 calc R
C6 C 0.1646(3) 0.6562(3) 0.1815(3) 0.0301(8) Uani 1 1 d .
C7 C 0.2559(2) 0.7359(3) 0.1389(3) 0.0256(7) Uani 1 1 d .
C8 C 0.1723(3) 0.8988(3) -0.0264(3) 0.0312(8) Uani 1 1 d .
C9 C 0.1712(2) 1.0123(3) -0.1323(3) 0.0263(7) Uani 1 1 d .
C10 C 0.0593(3) 1.0620(3) -0.1759(3) 0.0327(8) Uani 1 1 d .
C11 C 0.0428(3) 1.1718(3) -0.2708(3) 0.0364(8) Uani 1 1 d .
C12 C 0.1412(3) 1.2378(3) -0.3285(3) 0.0346(8) Uani 1 1 d .
C13 C 0.2529(3) 1.1916(3) -0.2900(3) 0.0301(8) Uani 1 1 d .
C14 C 0.2722(2) 1.0788(3) -0.1938(3) 0.0239(7) Uani 1 1 d .
N2 N 0.28870(19) 0.9550(2) 0.2681(2) 0.0243(6) Uani 1 1 d .
O4 O 0.48271(16) 0.80389(18) 0.38457(18) 0.0291(5) Uani 1 1 d .
C15 C 0.3040(2) 1.1011(2) 0.0699(3) 0.0220(7) Uani 1 1 d .
C16 C 0.2596(3) 1.2037(3) -0.0229(3) 0.0261(7) Uani 1 1 d .
C17 C 0.1537(3) 1.2713(3) -0.0099(3) 0.0292(8) Uani 1 1 d .
C18 C 0.0909(2) 1.2389(3) 0.0976(3) 0.0281(7) Uani 1 1 d .
C19 C -0.0220(3) 1.3148(3) 0.1135(3) 0.0413(9) Uani 1 1 d .
H19A H -0.0237 1.3994 0.0507 0.045 Uiso 1 1 d .
H19B H -0.0246 1.3192 0.1873 0.045 Uiso 1 1 d .
H19C H -0.0910 1.2749 0.1127 0.045 Uiso 1 1 d .
C20 C 0.1348(3) 1.1356(3) 0.1908(3) 0.0291(8) Uani 1 1 d .
C21 C 0.2380(2) 1.0637(3) 0.1782(3) 0.0235(7) Uani 1 1 d .
C22 C 0.2280(2) 0.8934(3) 0.3648(3) 0.0279(7) Uani 1 1 d .
C23 C 0.2761(2) 0.7867(3) 0.4604(3) 0.0279(7) Uani 1 1 d .
C24 C 0.1964(3) 0.7186(3) 0.5529(3) 0.0362(8) Uani 1 1 d .
C25 C 0.2331(3) 0.6157(3) 0.6460(3) 0.0425(9) Uani 1 1 d .
C26 C 0.3555(3) 0.5780(4) 0.6526(3) 0.0415(9) Uani 1 1 d .
C27 C 0.4360(3) 0.6440(3) 0.5664(3) 0.0316(8) Uani 1 1 d .
C28 C 0.4005(2) 0.7479(3) 0.4668(3) 0.0274(7) Uani 1 1 d .
O5 O 0.48028(16) 0.76924(17) -0.07145(18) 0.0279(5) Uani 1 1 d .
N3 N 0.6072(2) 0.6004(2) -0.0607(2) 0.0335(7) Uani 1 1 d .
C29 C 0.5431(3) 0.6728(3) -0.0169(3) 0.0291(8) Uani 1 1 d .
C30 C 0.6873(3) 0.4949(3) 0.0076(3) 0.0449(9) Uani 1 1 d .
H30A H 0.6734 0.4207 -0.0008 0.049 Uiso 1 1 calc R
H30B H 0.6727 0.4790 0.0888 0.049 Uiso 1 1 calc R
H30C H 0.7698 0.5140 -0.0191 0.049 Uiso 1 1 calc R
C31 C 0.6127(4) 0.6366(4) -0.1831(3) 0.0600(11) Uani 1 1 d .
H31A H 0.6097 0.5626 -0.1962 0.066 Uiso 1 1 calc R
H31B H 0.6871 0.6743 -0.2199 0.066 Uiso 1 1 calc R
H31C H 0.5451 0.6973 -0.2160 0.066 Uiso 1 1 calc R
N4 N 0.7432(2) 0.9835(3) 0.4447(3) 0.0419(7) Uani 1 1 d .
O6 O 0.9111(2) 0.8810(3) 0.5328(3) 0.0672(8) Uani 1 1 d .
C32 C 0.8606(3) 0.9648(4) 0.4549(4) 0.0469(10) Uani 1 1 d .
C33 C 0.6652(3) 0.9001(4) 0.5328(4) 0.0704(13) Uani 1 1 d .
H33A H 0.6167 0.8668 0.4980 0.077 Uiso 1 1 calc R
H33B H 0.6132 0.9457 0.5708 0.077 Uiso 1 1 calc R
H33C H 0.7125 0.8311 0.5897 0.077 Uiso 1 1 calc R
C34 C 0.6891(3) 1.0877(4) 0.3495(3) 0.0579(11) Uani 1 1 d .
H34A H 0.6425 1.0566 0.3113 0.064 Uiso 1 1 calc R
H34B H 0.7514 1.1355 0.2944 0.064 Uiso 1 1 calc R
H34C H 0.6369 1.1419 0.3783 0.064 Uiso 1 1 calc R
H2 H 0.417(2) 0.595(2) 0.353(2) 0.017(7) Uiso 1 1 d .
H3 H 0.261(2) 0.467(2) 0.424(2) 0.014(7) Uiso 1 1 d .
H6 H 0.098(2) 0.675(2) 0.139(2) 0.026(8) Uiso 1 1 d .
H8 H 0.100(3) 0.863(3) 0.002(2) 0.032(8) Uiso 1 1 d .
H10 H -0.002(3) 1.019(3) -0.137(3) 0.036(9) Uiso 1 1 d .
H11 H -0.037(3) 1.200(3) -0.296(3) 0.043(9) Uiso 1 1 d .
H12 H 0.131(3) 1.320(3) -0.395(3) 0.033(9) Uiso 1 1 d .
H13 H 0.316(3) 1.238(3) -0.333(3) 0.050(10) Uiso 1 1 d .
H16 H 0.300(2) 1.231(2) -0.093(2) 0.016(7) Uiso 1 1 d .
H17 H 0.126(3) 1.336(3) -0.073(3) 0.027(9) Uiso 1 1 d .
H20 H 0.097(3) 1.117(3) 0.258(3) 0.029(9) Uiso 1 1 d .
H22 H 0.137(2) 0.919(2) 0.379(2) 0.028(8) Uiso 1 1 d .
H24 H 0.120(3) 0.741(3) 0.552(3) 0.032(9) Uiso 1 1 d .
H25 H 0.184(3) 0.565(3) 0.711(3) 0.068(12) Uiso 1 1 d .
H26 H 0.379(3) 0.504(3) 0.713(3) 0.038(10) Uiso 1 1 d .
H27 H 0.523(3) 0.624(3) 0.568(2) 0.034(8) Uiso 1 1 d .
H29 H 0.544(2) 0.643(2) 0.061(2) 0.019 Uiso 1 1 d .
H32 H 0.904(3) 1.027(4) 0.388(3) 0.067(13) Uiso 1 1 d .

loop_
_atom_site_aniso_label
_atom_site_aniso_U_11
_atom_site_aniso_U_22
_atom_site_aniso_U_33
_atom_site_aniso_U_23
_atom_site_aniso_U_13
_atom_site_aniso_U_12
Ni1 0.0181(3) 0.0252(3) 0.0296(4) -0.0160(3) 0.0022(2) -0.00133(19)
Ni2 0.0165(2) 0.0229(3) 0.0302(4) -0.0161(3) 0.0021(2) -0.00158(19)
N1 0.0191(12) 0.0268(13) 0.0343(18) -0.0178(13) -0.0034(11) 0.0018(10)
O1 0.0210(10) 0.0246(11) 0.0348(14) -0.0176(10) 0.0031(9) -0.0039(8)
O2 0.0152(9) 0.0301(11) 0.0311(14) -0.0170(11) -0.0014(8) 0.0002(8)
O3 0.0160(9) 0.0224(10) 0.0304(13) -0.0163(10) 0.0034(8) -0.0009(7)
C1 0.0254(15) 0.0195(15) 0.031(2) -0.0143(16) 0.0066(13) -0.0024(12)
C2 0.0278(17) 0.0266(17) 0.039(2) -0.0197(18) -0.0004(15) 0.0007(13)
C3 0.0415(19) 0.0223(17) 0.034(2) -0.0099(18) 0.0125(16) -0.0068(14)
C4 0.0269(16) 0.0301(18) 0.049(3) -0.0209(19) 0.0079(15) -0.0088(13)
C5 0.041(2) 0.043(2) 0.063(3) -0.019(2) 0.0089(18) -0.0176(16)
C6 0.0212(15) 0.0289(17) 0.044(2) -0.0199(18) 0.0007(15) -0.0024(13)
C7 0.0242(15) 0.0223(15) 0.033(2) -0.0166(16) 0.0023(13) 0.0012(12)
C8 0.0193(15) 0.0363(19) 0.047(2) -0.0281(18) 0.0090(15) -0.0052(13)
C9 0.0245(15) 0.0273(16) 0.030(2) -0.0162(16) -0.0006(13) -0.0006(12)
C10 0.0197(15) 0.040(2) 0.045(2) -0.0254(19) 0.0002(15) -0.0023(14)
C11 0.0205(16) 0.048(2) 0.049(3) -0.031(2) -0.0055(15) 0.0067(14)
C12 0.0298(17) 0.038(2) 0.035(2) -0.0176(19) -0.0048(15) 0.0082(14)
C13 0.0242(16) 0.0312(18) 0.032(2) -0.0130(17) 0.0008(14) 0.0018(13)
C14 0.0198(14) 0.0261(16) 0.031(2) -0.0182(16) -0.0021(13) 0.0035(11)
N2 0.0216(12) 0.0219(13) 0.0294(17) -0.0125(13) 0.0018(11) -0.0014(10)
O4 0.0188(10) 0.0365(12) 0.0304(14) -0.0145(11) 0.0028(9) -0.0023(8)
C15 0.0154(13) 0.0222(15) 0.034(2) -0.0179(15) -0.0006(12) -0.0010(11)
C16 0.0260(15) 0.0255(17) 0.030(2) -0.0151(17) 0.0035(14) -0.0050(13)
C17 0.0274(16) 0.0201(16) 0.040(2) -0.0129(17) -0.0067(15) 0.0005(13)
C18 0.0212(15) 0.0232(16) 0.040(2) -0.0152(16) -0.0013(14) 0.0006(12)
C19 0.0291(17) 0.0376(19) 0.053(3) -0.0203(19) 0.0010(16) 0.0100(14)
C20 0.0215(15) 0.0306(18) 0.037(2) -0.0188(18) 0.0043(15) -0.0003(13)
C21 0.0189(14) 0.0234(15) 0.031(2) -0.0147(15) -0.0009(13) -0.0017(11)
C22 0.0220(15) 0.0265(16) 0.036(2) -0.0162(17) 0.0027(14) -0.0015(12)
C23 0.0244(15) 0.0286(17) 0.031(2) -0.0150(16) 0.0015(13) -0.0007(12)
C24 0.0266(17) 0.041(2) 0.039(2) -0.0178(19) 0.0069(16) -0.0044(15)
C25 0.039(2) 0.040(2) 0.033(2) -0.003(2) 0.0075(17) -0.0069(16)
C26 0.040(2) 0.038(2) 0.034(3) -0.007(2) 0.0013(17) 0.0002(16)
C27 0.0275(17) 0.0320(18) 0.028(2) -0.0076(17) -0.0054(14) 0.0047(13)
C28 0.0262(15) 0.0300(17) 0.033(2) -0.0203(17) 0.0001(14) -0.0019(13)
O5 0.0241(10) 0.0253(11) 0.0391(15) -0.0199(11) -0.0017(9) 0.0028(9)
N3 0.0297(14) 0.0320(15) 0.047(2) -0.0273(15) -0.0005(13) 0.0021(11)
C29 0.0291(16) 0.0314(18) 0.037(2) -0.0245(18) 0.0056(15) -0.0097(14)
C30 0.0378(19) 0.0363(19) 0.069(3) -0.032(2) -0.0115(18) 0.0099(15)
C31 0.067(3) 0.065(3) 0.056(3) -0.041(2) 0.003(2) 0.013(2)
N4 0.0329(15) 0.0459(18) 0.056(2) -0.0321(17) 0.0022(14) -0.0018(13)
O6 0.0551(17) 0.076(2) 0.085(2) -0.0500(19) -0.0210(16) 0.0184(15)
C32 0.041(2) 0.051(2) 0.060(3) -0.038(2) 0.002(2) 0.0009(19)
C33 0.046(2) 0.089(3) 0.080(4) -0.039(3) 0.010(2) -0.025(2)
C34 0.061(3) 0.062(3) 0.067(3) -0.045(3) -0.012(2) 0.014(2)

loop_
_atom_type_symbol
_atom_type_description
_atom_type_scat_dispersion_real
_atom_type_scat_dispersion_imag
_atom_type_scat_source
C C 0.0181 0.0091 'International Tables Vol C Tables 4.2.6.8 and 6.1.1.4'
H H 0.0000 0.0000 'International Tables Vol C Tables 4.2.6.8 and 6.1.1.4'
N N 0.0311 0.0180 'International Tables Vol C Tables 4.2.6.8 and 6.1.1.4'
O O 0.0492 0.0322 'International Tables Vol C Tables 4.2.6.8 and 6.1.1.4'
Ni Ni -3.0029 0.5091 'International Tables Vol C Tables 4.2.6.8 and 6.1.1.4'

loop_
_geom_angle_atom_site_label_1
_geom_angle_atom_site_label_2
_geom_angle_atom_site_label_3
_geom_angle
_geom_angle_site_symmetry_1
_geom_angle_site_symmetry_3
O4 Ni1 N2 91.26(9) . .
O4 Ni1 O1 105.31(8) . .
N2 Ni1 O1 106.88(8) . .
O4 Ni1 O2 101.04(8) . 2_675
N2 Ni1 O2 144.70(8) . 2_675
O1 Ni1 O2 101.58(7) . 2_675
O4 Ni1 O3 170.62(7) . .
N2 Ni1 O3 81.37(9) . .
O1 Ni1 O3 82.51(7) . .
O2 Ni1 O3 82.09(7) 2_675 .
N1 Ni2 O2 92.47(9) . .
N1 Ni2 O1 83.25(9) . .
O2 Ni2 O1 169.97(7) . .
N1 Ni2 O3 174.97(9) . 2_675
O2 Ni2 O3 82.72(7) . 2_675
O1 Ni2 O3 101.73(7) . 2_675
N1 Ni2 O5 91.04(8) . .
O2 Ni2 O5 93.57(8) . .
O1 Ni2 O5 95.56(8) . .
O3 Ni2 O5 87.80(7) 2_675 .
N1 Ni2 O3 100.97(8) . .
O2 Ni2 O3 90.86(7) . .
O1 Ni2 O3 81.11(7) . .
O3 Ni2 O3 80.65(7) 2_675 .
O5 Ni2 O3 167.01(7) . .
C8 N1 C7 123.2(2) . .
C8 N1 Ni2 125.9(2) . .
C7 N1 Ni2 110.85(17) . .
C1 O1 Ni1 115.96(16) . .
C1 O1 Ni2 109.55(18) . .
Ni1 O1 Ni2 100.16(8) . .
C14 O2 Ni2 126.31(18) . .
C14 O2 Ni1 133.65(18) . 2_675
Ni2 O2 Ni1 99.40(8) . 2_675
C15 O3 Ni2 126.97(15) . 2_675
C15 O3 Ni1 110.90(17) . .
Ni2 O3 Ni1 95.47(7) 2_675 .
C15 O3 Ni2 121.75(15) . .
Ni2 O3 Ni2 99.35(7) 2_675 .
Ni1 O3 Ni2 95.30(7) . .
O1 C1 C2 121.8(3) . .
O1 C1 C7 119.2(3) . .
C2 C1 C7 119.0(3) . .
C3 C2 C1 120.6(3) . .
C3 C2 H2 122.7(17) . .
C1 C2 H2 116.7(17) . .
C2 C3 C4 121.3(3) . .
C2 C3 H3 120.3(17) . .
C4 C3 H3 118.4(16) . .
C6 C4 C3 118.0(3) . .
C6 C4 C5 121.0(3) . .
C3 C4 C5 121.0(3) . .
C4 C5 H5A 109.5 . .
C4 C5 H5B 109.5 . .
H5A C5 H5B 109.5 . .
C4 C5 H5C 109.5 . .
H5A C5 H5C 109.5 . .
H5B C5 H5C 109.5 . .
C4 C6 C7 122.0(3) . .
C4 C6 H6 118.4(17) . .
C7 C6 H6 119.5(17) . .
C6 C7 C1 119.0(3) . .
C6 C7 N1 126.6(3) . .
C1 C7 N1 114.4(2) . .
N1 C8 C9 126.0(3) . .
N1 C8 H8 117.6(18) . .
C9 C8 H8 116.4(18) . .
C10 C9 C14 118.1(3) . .
C10 C9 C8 116.0(3) . .
C14 C9 C8 125.9(3) . .
C11 C10 C9 122.9(3) . .
C11 C10 H10 120(2) . .
C9 C10 H10 117(2) . .
C10 C11 C12 118.6(3) . .
C10 C11 H11 118.3(19) . .
C12 C11 H11 123.1(19) . .
C13 C12 C11 120.5(3) . .
C13 C12 H12 119.2(17) . .
C11 C12 H12 120.3(17) . .
C12 C13 C14 121.9(3) . .
C12 C13 H13 117(2) . .
C14 C13 H13 121(2) . .
O2 C14 C13 120.3(2) . .
O2 C14 C9 121.8(3) . .
C13 C14 C9 117.9(3) . .
C22 N2 C21 122.0(2) . .
C22 N2 Ni1 124.9(2) . .
C21 N2 Ni1 112.97(17) . .
C28 O4 Ni1 124.97(19) . .
O3 C15 C16 123.4(3) . .
O3 C15 C21 117.9(3) . .
C16 C15 C21 118.7(2) . .
C15 C16 C17 120.7(3) . .
C15 C16 H16 121.1(17) . .
C17 C16 H16 118.2(18) . .
C16 C17 C18 121.1(3) . .
C16 C17 H17 118.5(19) . .
C18 C17 H17 120.4(19) . .
C20 C18 C17 118.4(3) . .
C20 C18 C19 120.1(3) . .
C17 C18 C19 121.5(3) . .
C18 C19 H19A 109.5 . .
C18 C19 H19B 109.6 . .
H19A C19 H19B 109.5 . .
C18 C19 H19C 109.4 . .
H19A C19 H19C 109.3 . .
H19B C19 H19C 109.5 . .
C18 C20 C21 121.2(3) . .
C18 C20 H20 118(2) . .
C21 C20 H20 121(2) . .
C20 C21 C15 119.8(3) . .
C20 C21 N2 125.3(3) . .
C15 C21 N2 114.9(2) . .
N2 C22 C23 124.4(3) . .
N2 C22 H22 121.5(15) . .
C23 C22 H22 114.1(15) . .
C24 C23 C28 118.9(3) . .
C24 C23 C22 118.0(3) . .
C28 C23 C22 123.1(3) . .
C25 C24 C23 122.3(3) . .
C25 C24 H24 117(2) . .
C23 C24 H24 121(2) . .
C24 C25 C26 118.8(3) . .
C24 C25 H25 127(2) . .
C26 C25 H25 115(2) . .
C27 C26 C25 120.7(4) . .
C27 C26 H26 121(2) . .
C25 C26 H26 118(2) . .
C26 C27 C28 121.9(3) . .
C26 C27 H27 124.0(17) . .
C28 C27 H27 114.0(17) . .
O4 C28 C27 118.8(3) . .
O4 C28 C23 123.9(3) . .
C27 C28 C23 117.3(3) . .
C29 O5 Ni2 121.16(19) . .
C29 N3 C31 119.8(3) . .
C29 N3 C30 121.6(3) . .
C31 N3 C30 117.9(3) . .
O5 C29 N3 125.4(3) . .
O5 C29 H29 120.1(17) . .
N3 C29 H29 114.4(17) . .
N3 C30 H30A 109.5 . .
N3 C30 H30B 109.5 . .
H30A C30 H30B 109.5 . .
N3 C30 H30C 109.5 . .
H30A C30 H30C 109.5 . .
H30B C30 H30C 109.5 . .
N3 C31 H31A 109.5 . .
N3 C31 H31B 109.5 . .
H31A C31 H31B 109.5 . .
N3 C31 H31C 109.5 . .
H31A C31 H31C 109.5 . .
H31B C31 H31C 109.5 . .
C32 N4 C33 119.9(4) . .
C32 N4 C34 122.8(3) . .
C33 N4 C34 117.3(3) . .
O6 C32 N4 126.1(4) . .
O6 C32 H32 122(2) . .
N4 C32 H32 112(2) . .
N4 C33 H33A 109.5 . .
N4 C33 H33B 109.5 . .
H33A C33 H33B 109.5 . .
N4 C33 H33C 109.5 . .
H33A C33 H33C 109.5 . .
H33B C33 H33C 109.5 . .
N4 C34 H34A 109.5 . .
N4 C34 H34B 109.5 . .
H34A C34 H34B 109.5 . .
N4 C34 H34C 109.5 . .
H34A C34 H34C 109.5 . .
H34B C34 H34C 109.5 . .

loop_
_geom_bond_atom_site_label_1
_geom_bond_atom_site_label_2
_geom_bond_distance
_geom_bond_site_symmetry_2
Ni1 O4 1.914(2) .
Ni1 N2 1.989(2) .
Ni1 O1 2.0229(18) .
Ni1 O2 2.0263(18) 2_675
Ni1 O3 2.075(2) .
Ni2 N1 1.985(2) .
Ni2 O2 2.001(2) .
Ni2 O1 2.027(2) .
Ni2 O3 2.0747(17) 2_675
Ni2 O5 2.0848(18) .
Ni2 O3 2.1279(17) .
N1 C8 1.277(4) .
N1 C7 1.421(4) .
O1 C1 1.364(3) .
O2 C14 1.337(3) .
O2 Ni1 2.0263(18) 2_675
O3 C15 1.365(3) .
O3 Ni2 2.0747(17) 2_675
C1 C2 1.383(4) .
C1 C7 1.408(4) .
C2 C3 1.381(4) .
C2 H2 0.90(3) .
C3 C4 1.398(4) .
C3 H3 0.92(3) .
C4 C6 1.373(4) .
C4 C5 1.510(4) .
C5 H5A 0.9800 .
C5 H5B 0.9800 .
C5 H5C 0.9800 .
C6 C7 1.401(4) .
C6 H6 0.94(3) .
C8 C9 1.444(4) .
C8 H8 0.93(3) .
C9 C10 1.408(4) .
C9 C14 1.432(4) .
C10 C11 1.357(5) .
C10 H10 0.89(3) .
C11 C12 1.396(4) .
C11 H11 0.97(3) .
C12 C13 1.379(4) .
C12 H12 0.98(3) .
C13 C14 1.389(4) .
C13 H13 0.93(3) .
N2 C22 1.301(4) .
N2 C21 1.420(4) .
O4 C28 1.321(3) .
C15 C16 1.377(4) .
C15 C21 1.413(4) .
C16 C17 1.389(4) .
C16 H16 0.90(3) .
C17 C18 1.395(4) .
C17 H17 0.90(3) .
C18 C20 1.381(4) .
C18 C19 1.512(4) .
C19 H19A 0.9804 .
C19 H19B 0.9786 .
C19 H19C 0.9811 .
C20 C21 1.393(4) .
C20 H20 0.87(3) .
C22 C23 1.434(4) .
C22 H22 1.05(3) .
C23 C24 1.409(4) .
C23 C28 1.430(4) .
C24 C25 1.351(5) .
C24 H24 0.88(3) .
C25 C26 1.406(5) .
C25 H25 0.95(4) .
C26 C27 1.366(4) .
C26 H26 0.92(3) .
C27 C28 1.400(4) .
C27 H27 0.99(3) .
O5 C29 1.236(3) .
N3 C29 1.324(4) .
N3 C31 1.446(4) .
N3 C30 1.454(4) .
C29 H29 0.91(3) .
C30 H30A 0.9800 .
C30 H30B 0.9800 .
C30 H30C 0.9800 .
C31 H31A 0.9800 .
C31 H31B 0.9800 .
C31 H31C 0.9800 .
N4 C32 1.339(4) .
N4 C33 1.438(4) .
N4 C34 1.445(4) .
O6 C32 1.207(5) .
C32 H32 0.98(4) .
C33 H33A 0.9800 .
C33 H33B 0.9800 .
C33 H33C 0.9800 .
C34 H34A 0.9800 .
C34 H34B 0.9800 .
C34 H34C 0.9800 .
